data_9009355
loop_
_publ_author_name
'Bonaccorsi, E.'
'Merlino, S.'
'Pasero, M.'

_publ_section_title 'Trikalsilite: its structural relationships with nepheline and tetraskalsilite'
_journal_name_full 'Neues Jahrbuch fur Mineralogie, Monatshefte'
_journal_page_first 559
_journal_page_last 567
_journal_volume 1988
_journal_year 1988
_chemical_compound_source 'Near Mt. Nyiragongo, Virunga volcanic field, North Kivu, Zaire'
_chemical_formula_sum 'Al3 K2 Na O12 Si3'
_chemical_name_mineral Trikalsilite
_space_group_IT_number 173
_symmetry_space_group_name_Hall 'P 6c'
_symmetry_space_group_name_H-M 'P 63'
_cell_angle_alpha 90
_cell_angle_beta 90
_cell_angle_gamma 120
_cell_formula_units_Z 6
_cell_length_a 15.339
_cell_length_b 15.339
_cell_length_c 8.501
_cell_volume 1732.187
_database_code_amcsd 0014833
_exptl_crystal_density_diffrn 2.637
_cod_original_formula_sum 'Na K2 Al3 Si3 O12'
_cod_database_code 9009355

loop_
_space_group_symop_operation_xyz
x,y,z
x-y,x,1/2+z
-y,x-y,z
-x,-y,1/2+z
-x+y,-x,z
y,-x+y,1/2+z

loop_
_atom_site_label
_atom_site_fract_x
_atom_site_fract_y
_atom_site_fract_z
_atom_site_occupancy
_atom_site_U_iso_or_equiv
_atom_site_type_symbol
_atom_site_attached_hydrogens
NaM2 0.36890 0.01330 0.75000 0.70000 0.02406 Na 0
KM2 0.36890 0.01330 0.75000 0.30000 0.02406 K 0
KM1 0.00000 0.00000 0.75530 1.00000 0.01773 K 0
KM3 0.29220 0.31950 0.74740 0.70000 0.01900 K 0
NaM3 0.29220 0.31950 0.74740 0.30000 0.01900 Na 0
KM4 0.33333 0.66667 0.73710 1.00000 0.03293 K 0
KM5 0.66667 0.33333 0.76010 1.00000 0.01140 K 0
Al1 0.44530 0.23510 0.55370 1.00000 0.00633 Al 0
Al2 0.05440 0.21470 0.56380 1.00000 0.01267 Al 0
Al3 0.41470 0.53540 0.56140 1.00000 0.00887 Al 0
Si1 0.19470 0.43740 0.43730 1.00000 0.00633 Si 0
Si2 0.21960 0.15930 0.43610 1.00000 0.01393 Si 0
Si3 0.56630 0.45720 0.44250 1.00000 0.00887 Si 0
O1 0.18300 0.43200 0.25300 1.00000 0.06713 O 0
O2 0.20100 0.18400 0.25500 1.00000 0.02153 O 0
O3 0.56000 0.45300 0.25000 1.00000 0.09499 O 0
O4 0.19700 0.54200 0.47200 1.00000 0.02153 O 0
O5 0.54600 0.34800 0.49400 1.00000 0.01393 O 0
O6 0.10800 0.34300 0.51600 1.00000 0.02153 O 0
O7 0.33500 0.22700 0.47900 1.00000 0.03293 O 0
O8 0.15400 0.19000 0.55600 1.00000 0.00887 O 0
O9 0.17300 0.03700 0.44500 1.00000 0.01520 O 0
O10 0.30500 0.44800 0.45800 1.00000 0.01646 O 0
O11 0.45800 0.14000 0.47900 1.00000 0.01646 O 0
O12 0.49300 0.48700 0.52700 1.00000 0.04179 O 0

loop_
_cod_changelog_entry_id
_cod_changelog_entry_author
_cod_changelog_entry_date
_cod_changelog_entry_text
1
;cod-tools version 3.8.0
Id: cif_guess_AMCSD_atom_types 9581 2023-05-17 12:35:41Z saulius
;
2023-05-23T09:15:06+03:00
;Derived atom types and hydrogen counts
from atom names that follow the AMCSD naming convention
(Wat == water, O-H == hydroxyl).
;

loop_
_cod_related_entry_id
_cod_related_entry_database
_cod_related_entry_code
1 AMCSD 0014833
